data_7102479
loop_
_publ_author_name
'Wang, Zheming'
'Zhang, Bin'
'Fujiwara, Hideki'
'Kobayashi, Hayao'
'Kurmoo, Mohamedally'

_publ_section_title
;
 Mn3(HCOO)6: a 3D porous magnet of diamond framework with nodes of
 Mn-centered MnMn4 tetrahedron and guest-modulated ordering
 temperature.
;
_journal_issue 4
_journal_name_full 'Chemical communications (Cambridge, England)'
_journal_page_first 416
_journal_page_last 417
_journal_paper_doi 10.1039/b314221c
_journal_year 2004
_chemical_formula_moiety '[Mn3(HCOO)6]FURAN'
_chemical_formula_sum 'C10 H10 Mn3 O13'
_chemical_formula_weight 503.00
_chemical_name_systematic
;
?
;
_space_group_IT_number 14
_symmetry_cell_setting monoclinic
_symmetry_space_group_name_Hall '-P 2ybc'
_symmetry_space_group_name_H-M 'P 1 21/c 1'
_atom_sites_solution_hydrogens difmap
_atom_sites_solution_primary direct
_atom_sites_solution_secondary difmap
_audit_creation_method SHELXL-97
_cell_angle_alpha 90.00
_cell_angle_beta 126.821(3)
_cell_angle_gamma 90.00
_cell_formula_units_Z 4
_cell_length_a 11.519(2)
_cell_length_b 10.0050(15)
_cell_length_c 18.685(4)
_cell_measurement_reflns_used 11035
_cell_measurement_temperature 90(2)
_cell_measurement_theta_max 27.4835
_cell_measurement_theta_min 3.0043
_cell_volume 1723.8(5)
_computing_cell_refinement 'CrystalClear (Rigaku Corp., 2000)'
_computing_data_collection 'CrystalClear (Rigaku Corp., 2000)'
_computing_data_reduction 'CrystalClear (Rigaku Corp., 2000)'
_computing_molecular_graphics 'Bruker SHELXTL V5.1 (Sheldrick, 1998)'
_computing_publication_material 'SHELXL-97 (Sheldrick, 1997)'
_computing_structure_refinement 'SHELXL-97 (Sheldrick, 1997)'
_computing_structure_solution 'SHELXS-97 (Sheldrick, 1997)'
_diffrn_ambient_temperature 90(2)
_diffrn_detector_area_resol_mean 0.76
_diffrn_measured_fraction_theta_full 0.988
_diffrn_measured_fraction_theta_max 0.988
_diffrn_measurement_device_type 'Rigaku Mercury CCD (AFC7)'
_diffrn_measurement_method CCD
_diffrn_radiation_detector CCD
_diffrn_radiation_monochromator 'Graphite Monochromator'
_diffrn_radiation_source 'Rotating Anode'
_diffrn_radiation_type MoK\a
_diffrn_radiation_wavelength 0.71073
_diffrn_reflns_av_R_equivalents 0.0821
_diffrn_reflns_av_sigmaI/netI 0.0476
_diffrn_reflns_limit_h_max 14
_diffrn_reflns_limit_h_min -14
_diffrn_reflns_limit_k_max 12
_diffrn_reflns_limit_k_min -12
_diffrn_reflns_limit_l_max 24
_diffrn_reflns_limit_l_min -23
_diffrn_reflns_number 28562
_diffrn_reflns_theta_full 27.48
_diffrn_reflns_theta_max 27.48
_diffrn_reflns_theta_min 3.00
_diffrn_source_current 100.0000
_diffrn_source_power '5.4 kW'
_diffrn_source_voltage 50.0000
_exptl_absorpt_coefficient_mu 2.229
_exptl_absorpt_correction_T_max 1.0000
_exptl_absorpt_correction_T_min 0.7829
_exptl_absorpt_correction_type multi-scan
_exptl_crystal_colour 'slightly pink'
_exptl_crystal_density_diffrn 1.938
_exptl_crystal_density_method 'not measured'
_exptl_crystal_description plate
_exptl_crystal_F_000 996
_exptl_crystal_size_max 0.10
_exptl_crystal_size_mid 0.10
_exptl_crystal_size_min 0.09
_refine_diff_density_max 0.427
_refine_diff_density_min -0.551
_refine_diff_density_rms 0.105
_refine_ls_extinction_method none
_refine_ls_goodness_of_fit_ref 1.070
_refine_ls_hydrogen_treatment refall
_refine_ls_matrix_type full
_refine_ls_number_parameters 278
_refine_ls_number_reflns 3899
_refine_ls_number_restraints 0
_refine_ls_restrained_S_all 1.070
_refine_ls_R_factor_all 0.0556
_refine_ls_R_factor_gt 0.0370
_refine_ls_shift/su_max 0.001
_refine_ls_shift/su_mean 0.000
_refine_ls_structure_factor_coef Fsqd
_refine_ls_weighting_details 'calc w=1/[\s^2^(Fo^2^)+(0.0455P)^2^+0.2855P] where P=(Fo^2^+2Fc^2^)/3'
_refine_ls_weighting_scheme calc
_refine_ls_wR_factor_gt 0.0825
_refine_ls_wR_factor_ref 0.0882
_reflns_number_gt 3173
_reflns_number_total 3899
_reflns_threshold_expression >2sigma(I)
_cod_data_source_file b314221c.txt
_cod_data_source_block 5
_cod_depositor_comments
;
The following automatic conversions were performed:
'_symmetry_cell_setting' value 'Monoclinic' changed to 'monoclinic'
according to '/home/saulius/struct/CIF-dictionaries/cif_core.dic'
dictionary named 'cif_core.dic' version 2.4.1 from
2010-06-29.

'_exptl_absorpt_correction_type' value 'Multi-scan' changed
to 'multi-scan' according to
'/home/saulius/struct/CIF-dictionaries/cif_core.dic' dictionary named
'cif_core.dic' version 2.4.1 from 2010-06-29.

Automatic conversion script
Id: cif_fix_enum 1527 2010-12-29 10:47:43Z saulius 
;
_cod_original_sg_symbol_H-M 'P 2(1)/c'
_cod_database_code 7102479

loop_
_symmetry_equiv_pos_as_xyz
'x, y, z'
'-x, y+1/2, -z+1/2'
'-x, -y, -z'
'x, -y-1/2, z-1/2'

loop_
_atom_site_label
_atom_site_type_symbol
_atom_site_fract_x
_atom_site_fract_y
_atom_site_fract_z
_atom_site_U_iso_or_equiv
_atom_site_adp_type
_atom_site_occupancy
_atom_site_symmetry_multiplicity
_atom_site_calc_flag
_atom_site_refinement_flags
Mn1 Mn 0.37537(4) 0.08589(4) 0.13161(2) 0.00868(11) Uani 1 1 d .
Mn2 Mn 0.57903(4) -0.09713(4) 0.31485(3) 0.00974(11) Uani 1 1 d .
Mn3 Mn 0.5000 0.0000 0.0000 0.01051(14) Uani 1 2 d S
Mn4 Mn 0.0000 0.0000 0.0000 0.01112(14) Uani 1 2 d S
O1 O 0.43287(19) 0.20852(17) 0.24635(11) 0.0127(4) Uani 1 1 d .
O2 O 0.5519(2) 0.07714(17) 0.36771(12) 0.0146(4) Uani 1 1 d .
O3 O 0.59702(19) 0.00500(16) 0.21985(12) 0.0118(4) Uani 1 1 d .
O4 O 0.6837(2) -0.00206(18) 0.14044(12) 0.0162(4) Uani 1 1 d .
O5 O 0.45699(19) 0.26608(16) 0.10953(11) 0.0112(4) Uani 1 1 d .
O6 O 0.4880(2) 0.21473(18) 0.00554(12) 0.0151(4) Uani 1 1 d .
O7 O 0.34807(19) -0.07764(17) 0.19695(12) 0.0122(4) Uani 1 1 d .
O8 O 0.11000(19) -0.10551(18) 0.12572(13) 0.0171(4) Uani 1 1 d .
O9 O 0.33602(19) -0.03015(17) 0.02251(12) 0.0123(4) Uani 1 1 d .
O10 O 0.1173(2) -0.11568(18) -0.03452(13) 0.0163(4) Uani 1 1 d .
O11 O 0.15817(19) 0.16495(16) 0.05777(12) 0.0125(4) Uani 1 1 d .
O12 O 0.19351(19) 0.38365(16) 0.09015(12) 0.0140(4) Uani 1 1 d .
C1 C 0.4920(3) 0.1831(3) 0.32820(18) 0.0132(5) Uani 1 1 d .
C2 C 0.6983(3) -0.0079(3) 0.21116(18) 0.0141(6) Uani 1 1 d .
C3 C 0.4790(3) 0.2945(3) 0.05232(18) 0.0142(6) Uani 1 1 d .
C4 C 0.2373(3) -0.1284(3) 0.18659(19) 0.0161(6) Uani 1 1 d .
C5 C 0.2289(3) -0.1081(3) -0.02888(19) 0.0141(6) Uani 1 1 d .
C6 C 0.1163(3) 0.2856(3) 0.04842(18) 0.0143(6) Uani 1 1 d .
O13 O 0.1674(3) 0.3677(3) -0.08509(18) 0.0475(7) Uani 1 1 d .
C7 C 0.1517(5) 0.5019(4) -0.0993(3) 0.0442(10) Uani 1 1 d .
C8 C 0.1132(4) 0.5305(4) -0.1813(3) 0.0463(10) Uani 1 1 d .
C9 C 0.1032(5) 0.4055(4) -0.2212(3) 0.0472(11) Uani 1 1 d .
C10 C 0.1374(5) 0.3110(4) -0.1611(3) 0.0461(10) Uani 1 1 d .
H1 H 0.496(3) 0.254(3) 0.364(2) 0.021(8) Uiso 1 1 d .
H2 H 0.793(3) -0.026(3) 0.2645(19) 0.011(7) Uiso 1 1 d .
H3 H 0.494(3) 0.389(3) 0.0457(19) 0.015(8) Uiso 1 1 d .
H4 H 0.258(3) -0.195(3) 0.231(2) 0.026(8) Uiso 1 1 d .
H5 H 0.238(3) -0.163(3) -0.065(2) 0.011(7) Uiso 1 1 d .
H6 H 0.014(3) 0.299(3) 0.0045(17) 0.005(6) Uiso 1 1 d .
H7 H 0.162(5) 0.562(5) -0.046(3) 0.070(14) Uiso 1 1 d .
H8 H 0.102(5) 0.625(4) -0.206(3) 0.057(12) Uiso 1 1 d .
H9 H 0.072(5) 0.388(4) -0.280(3) 0.072(15) Uiso 1 1 d .
H10 H 0.144(4) 0.201(4) -0.161(3) 0.058(12) Uiso 1 1 d .

loop_
_atom_site_aniso_label
_atom_site_aniso_U_11
_atom_site_aniso_U_22
_atom_site_aniso_U_33
_atom_site_aniso_U_23
_atom_site_aniso_U_13
_atom_site_aniso_U_12
Mn1 0.0099(2) 0.00809(19) 0.0079(2) -0.00013(14) 0.00521(17) -0.00013(15)
Mn2 0.0117(2) 0.00806(19) 0.0090(2) 0.00084(15) 0.00595(17) 0.00081(15)
Mn3 0.0116(3) 0.0116(3) 0.0108(3) -0.0015(2) 0.0080(2) -0.0015(2)
Mn4 0.0097(3) 0.0116(3) 0.0106(3) -0.0020(2) 0.0053(2) -0.0026(2)
O1 0.0182(9) 0.0100(8) 0.0102(9) -0.0005(7) 0.0087(8) -0.0020(7)
O2 0.0201(10) 0.0105(9) 0.0121(9) 0.0026(7) 0.0090(8) 0.0047(8)
O3 0.0129(9) 0.0116(9) 0.0127(9) 0.0034(7) 0.0086(8) 0.0022(7)
O4 0.0139(9) 0.0248(10) 0.0114(10) 0.0012(8) 0.0084(8) 0.0005(8)
O5 0.0152(9) 0.0085(8) 0.0123(9) 0.0001(7) 0.0095(8) -0.0010(7)
O6 0.0226(10) 0.0139(9) 0.0169(10) -0.0015(8) 0.0162(9) -0.0014(8)
O7 0.0129(9) 0.0115(9) 0.0129(9) -0.0003(7) 0.0081(8) -0.0022(7)
O8 0.0117(9) 0.0221(10) 0.0142(10) 0.0018(8) 0.0060(8) -0.0031(8)
O9 0.0122(9) 0.0153(9) 0.0101(9) -0.0039(7) 0.0070(8) -0.0035(8)
O10 0.0139(9) 0.0180(9) 0.0204(10) -0.0046(8) 0.0122(8) -0.0036(8)
O11 0.0130(9) 0.0095(9) 0.0144(9) -0.0015(7) 0.0078(8) -0.0010(7)
O12 0.0134(9) 0.0104(9) 0.0157(10) -0.0022(8) 0.0074(8) -0.0011(8)
C1 0.0152(13) 0.0096(12) 0.0125(13) -0.0038(11) 0.0071(11) -0.0034(11)
C2 0.0121(13) 0.0142(13) 0.0128(13) -0.0009(11) 0.0057(11) 0.0000(11)
C3 0.0191(14) 0.0104(13) 0.0158(13) -0.0004(11) 0.0120(12) -0.0015(11)
C4 0.0194(14) 0.0150(13) 0.0155(14) -0.0003(11) 0.0112(12) -0.0039(12)
C5 0.0188(14) 0.0133(13) 0.0135(13) -0.0055(11) 0.0115(12) -0.0034(11)
C6 0.0143(14) 0.0148(13) 0.0152(13) 0.0016(11) 0.0095(12) 0.0006(12)
O13 0.0664(19) 0.0413(15) 0.0323(14) 0.0069(12) 0.0283(14) 0.0111(14)
C7 0.050(2) 0.041(2) 0.043(2) 0.0018(18) 0.028(2) 0.0029(18)
C8 0.043(2) 0.052(2) 0.040(2) 0.0165(19) 0.0227(19) 0.004(2)
C9 0.040(2) 0.071(3) 0.0209(19) -0.0019(19) 0.0133(18) -0.004(2)
C10 0.052(2) 0.048(2) 0.033(2) -0.0011(18) 0.0233(19) 0.005(2)

loop_
_atom_type_symbol
_atom_type_description
_atom_type_scat_dispersion_real
_atom_type_scat_dispersion_imag
_atom_type_scat_source
C C 0.0033 0.0016 'International Tables Vol C Tables 4.2.6.8 and 6.1.1.4'
H H 0.0000 0.0000 'International Tables Vol C Tables 4.2.6.8 and 6.1.1.4'
O O 0.0106 0.0060 'International Tables Vol C Tables 4.2.6.8 and 6.1.1.4'
Mn Mn 0.3368 0.7283 'International Tables Vol C Tables 4.2.6.8 and 6.1.1.4'

loop_
_geom_angle_atom_site_label_1
_geom_angle_atom_site_label_2
_geom_angle_atom_site_label_3
_geom_angle
_geom_angle_site_symmetry_1
_geom_angle_site_symmetry_3
O9 Mn1 O11 95.00(7) . .
O9 Mn1 O7 96.14(7) . .
O11 Mn1 O7 97.62(7) . .
O9 Mn1 O5 97.87(7) . .
O11 Mn1 O5 92.41(7) . .
O7 Mn1 O5 161.97(7) . .
O9 Mn1 O1 175.45(7) . .
O11 Mn1 O1 88.58(7) . .
O7 Mn1 O1 86.15(7) . .
O5 Mn1 O1 79.13(7) . .
O9 Mn1 O3 90.14(7) . .
O11 Mn1 O3 173.74(7) . .
O7 Mn1 O3 78.22(7) . .
O5 Mn1 O3 90.43(6) . .
O1 Mn1 O3 86.47(7) . .
O12 Mn2 O2 97.95(7) 2_645 .
O12 Mn2 O3 92.97(7) 2_645 .
O2 Mn2 O3 96.16(7) . .
O12 Mn2 O5 91.16(7) 2_645 2_645
O2 Mn2 O5 94.36(7) . 2_645
O3 Mn2 O5 168.05(7) . 2_645
O12 Mn2 O1 90.90(7) 2_645 2_645
O2 Mn2 O1 168.99(7) . 2_645
O3 Mn2 O1 89.87(7) . 2_645
O5 Mn2 O1 78.85(7) 2_645 2_645
O12 Mn2 O7 169.67(7) 2_645 .
O2 Mn2 O7 88.07(7) . .
O3 Mn2 O7 77.98(7) . .
O5 Mn2 O7 96.77(7) 2_645 .
O1 Mn2 O7 84.18(7) 2_645 .
O6 Mn3 O6 180.00(11) 3_655 .
O6 Mn3 O4 90.25(7) 3_655 .
O6 Mn3 O4 89.75(7) . .
O6 Mn3 O4 89.75(7) 3_655 3_655
O6 Mn3 O4 90.25(7) . 3_655
O4 Mn3 O4 180.00(10) . 3_655
O6 Mn3 O9 92.31(7) 3_655 3_655
O6 Mn3 O9 87.69(7) . 3_655
O4 Mn3 O9 84.56(7) . 3_655
O4 Mn3 O9 95.44(7) 3_655 3_655
O6 Mn3 O9 87.69(7) 3_655 .
O6 Mn3 O9 92.31(7) . .
O4 Mn3 O9 95.44(7) . .
O4 Mn3 O9 84.56(7) 3_655 .
O9 Mn3 O9 180.00(8) 3_655 .
O10 Mn4 O10 180.00(8) 3 .
O10 Mn4 O8 90.08(8) 3 .
O10 Mn4 O8 89.92(8) . .
O10 Mn4 O8 89.92(8) 3 3
O10 Mn4 O8 90.08(8) . 3
O8 Mn4 O8 180.00(13) . 3
O10 Mn4 O11 93.81(7) 3 3
O10 Mn4 O11 86.19(7) . 3
O8 Mn4 O11 86.59(7) . 3
O8 Mn4 O11 93.41(7) 3 3
O10 Mn4 O11 86.19(7) 3 .
O10 Mn4 O11 93.81(7) . .
O8 Mn4 O11 93.41(7) . .
O8 Mn4 O11 86.59(7) 3 .
O11 Mn4 O11 180.00(19) 3 .
C1 O1 Mn1 133.75(16) . .
C1 O1 Mn2 128.19(16) . 2_655
Mn1 O1 Mn2 95.57(7) . 2_655
C1 O2 Mn2 127.72(18) . .
C2 O3 Mn2 126.92(17) . .
C2 O3 Mn1 132.82(17) . .
Mn2 O3 Mn1 98.61(7) . .
C2 O4 Mn3 134.94(18) . .
C3 O5 Mn2 128.09(16) . 2_655
C3 O5 Mn1 132.05(16) . .
Mn2 O5 Mn1 97.19(7) 2_655 .
C3 O6 Mn3 135.51(18) . .
C4 O7 Mn1 133.04(17) . .
C4 O7 Mn2 127.55(17) . .
Mn1 O7 Mn2 97.62(7) . .
C4 O8 Mn4 134.22(19) . .
C5 O9 Mn1 127.09(18) . .
C5 O9 Mn3 119.74(17) . .
Mn1 O9 Mn3 113.14(8) . .
C5 O10 Mn4 138.99(17) . .
C6 O11 Mn1 129.40(16) . .
C6 O11 Mn4 120.62(16) . .
Mn1 O11 Mn4 109.90(7) . .
C6 O12 Mn2 131.42(17) . 2_655
O2 C1 O1 126.4(2) . .
O2 C1 H1 116.2(18) . .
O1 C1 H1 117.3(18) . .
O4 C2 O3 125.8(3) . .
O4 C2 H2 117.7(18) . .
O3 C2 H2 116.5(18) . .
O6 C3 O5 126.5(2) . .
O6 C3 H3 116.1(18) . .
O5 C3 H3 117.3(18) . .
O8 C4 O7 126.8(3) . .
O8 C4 H4 117.7(19) . .
O7 C4 H4 115.5(19) . .
O10 C5 O9 126.3(3) . .
O10 C5 H5 118.1(18) . .
O9 C5 H5 115.5(18) . .
O12 C6 O11 126.6(2) . .
O12 C6 H6 118.4(16) . .
O11 C6 H6 115.1(16) . .
C7 O13 C10 106.6(3) . .
C8 C7 O13 110.3(4) . .
C8 C7 H7 134(2) . .
O13 C7 H7 116(2) . .
C7 C8 C9 106.1(4) . .
C7 C8 H8 125(2) . .
C9 C8 H8 128(2) . .
C10 C9 C8 107.0(4) . .
C10 C9 H9 124(3) . .
C8 C9 H9 129(3) . .
C9 C10 O13 110.1(4) . .
C9 C10 H10 134(2) . .
O13 C10 H10 116(2) . .

loop_
_geom_bond_atom_site_label_1
_geom_bond_atom_site_label_2
_geom_bond_distance
_geom_bond_site_symmetry_2
Mn1 O9 2.1452(18) .
Mn1 O11 2.1566(18) .
Mn1 O7 2.1740(18) .
Mn1 O5 2.1839(17) .
Mn1 O1 2.1995(18) .
Mn1 O3 2.2014(18) .
Mn2 O12 2.1162(18) 2_645
Mn2 O2 2.1175(18) .
Mn2 O3 2.1631(18) .
Mn2 O5 2.1780(18) 2_645
Mn2 O1 2.2181(18) 2_645
Mn2 O7 2.2234(18) .
Mn3 O6 2.1593(18) 3_655
Mn3 O6 2.1593(18) .
Mn3 O4 2.1699(19) .
Mn3 O4 2.1699(19) 3_655
Mn3 O9 2.1881(19) 3_655
Mn3 O9 2.1881(19) .
Mn4 O10 2.1506(19) 3
Mn4 O10 2.1506(19) .
Mn4 O8 2.1611(19) .
Mn4 O8 2.1611(19) 3
Mn4 O11 2.2025(17) 3
Mn4 O11 2.2025(17) .
O1 C1 1.272(3) .
O1 Mn2 2.2181(18) 2_655
O2 C1 1.238(3) .
O3 C2 1.277(3) .
O4 C2 1.229(3) .
O5 C3 1.270(3) .
O5 Mn2 2.1780(18) 2_655
O6 C3 1.233(3) .
O7 C4 1.276(3) .
O8 C4 1.223(3) .
O9 C5 1.278(3) .
O10 C5 1.227(3) .
O11 C6 1.272(3) .
O12 C6 1.237(3) .
O12 Mn2 2.1162(18) 2_655
C1 H1 0.96(3) .
C2 H2 0.96(3) .
C3 H3 0.98(3) .
C4 H4 0.98(3) .
C5 H5 0.93(3) .
C6 H6 0.96(3) .
O13 C7 1.360(4) .
O13 C10 1.368(5) .
C7 C8 1.346(6) .
C7 H7 1.10(5) .
C8 C9 1.424(6) .
C8 H8 1.03(4) .
C9 C10 1.334(6) .
C9 H9 0.94(5) .
C10 H10 1.10(4) .

loop_
_geom_hbond_atom_site_label_D
_geom_hbond_atom_site_label_H
_geom_hbond_atom_site_label_A
_geom_hbond_distance_DH
_geom_hbond_distance_HA
_geom_hbond_distance_DA
_geom_hbond_angle_DHA
_geom_hbond_site_symmetry_A
C1 H1 O3 0.96(3) 2.81(3) 3.336(3) 116(2) 2_655
C1 H1 O6 0.96(3) 2.72(3) 3.495(3) 138(2) 4_566
C1 H1 O9 0.96(3) 2.83(3) 3.649(3) 145(2) 2_655
C2 H2 O12 0.96(3) 2.78(3) 3.312(3) 116(2) 2_645
C3 H3 O2 0.98(3) 2.73(3) 3.315(3) 119(2) 2_655
C4 H4 O5 0.98(3) 2.84(3) 3.457(3) 122(2) 2_645
C5 H5 O4 0.93(3) 2.65(3) 3.015(3) 104.0(19) 3_655
C5 H5 O6 0.93(3) 2.69(3) 3.204(3) 115(2) 3_655
C6 H6 O8 0.96(3) 2.75(3) 3.234(3) 112.1(19) 3
C6 H6 O10 0.96(3) 2.65(3) 3.059(3) 106.4(19) 3
C7 H7 O12 1.10(5) 2.95(5) 3.482(5) 110(3) .
C7 H7 O2 1.10(5) 2.98(5) 3.639(5) 119(3) 2_655
C8 H8 O8 1.03(4) 3.20(4) 3.661(5) 109(3) 4_565
C9 H9 O10 0.94(5) 2.78(5) 3.666(4) 157(4) 2_554
C10 H10 O4 1.10(4) 2.67(4) 3.605(5) 143(3) 3_655
